data_2006079
loop_
_publ_author_name
'Banwell, M. G.'
'Hockless, D. C. R.'
'Wu, A. W.'

_publ_contact_author
;
Dr. David C. R. Hockless
Research School of Chemistry
Institute of Advanced Studies
Australian National University
Canberra
ACT 0200
Australia
;
_publ_section_title
;
 (<i>E</i>)-3-(2,2-Dibromospiro[2.4]heptan-1-yl)propenenitrile
;
_journal_issue 4
_journal_name_full 'Acta Crystallographica Section C'
_journal_page_first 504
_journal_page_last 506
_journal_paper_doi 10.1107/S0108270196014886
_journal_volume 53
_journal_year 1997
_chemical_formula_moiety 'C10 H11 Br2 N'
_chemical_formula_sum 'C10 H11 Br2 N'
_chemical_formula_weight 305.01
_space_group_IT_number 14
_symmetry_cell_setting monoclinic
_symmetry_space_group_name_Hall '-P 2yab'
_symmetry_space_group_name_H-M 'P 1 21/a 1'
_audit_creation_method 'from TEXRAY.INF file'
_cell_angle_alpha 90
_cell_angle_beta 91.86(1)
_cell_angle_gamma 90
_cell_formula_units_Z 4
_cell_length_a 12.268(2)
_cell_length_b 7.520(2)
_cell_length_c 12.338(2)
_cell_measurement_reflns_used 25
_cell_measurement_temperature 295(1)
_cell_measurement_theta_max 32.2
_cell_measurement_theta_min 28.8
_cell_volume 1137.6(4)
_computing_cell_refinement
;
MSC/AFC Diffractometer Control Software Version 4.3.0
;
_computing_data_collection
;
MSC/AFC Diffractometer Control Software Version 4.3.0
;
_computing_data_reduction
;
teXsan Single Crystal Structure Analysis Software Version 1.7-1
;
_computing_publication_material
;
teXsan Single Crystal Structure Analysis Software Version 1.7-1
;
_computing_structure_refinement
;
teXsan Single Crystal Structure Analysis Software Version 1.7-1
;
_computing_structure_solution
;
DIRDIF 92 (PATTY) (Beurskens et al (1992))
;
_diffrn_ambient_temperature 296.0(10)
_diffrn_measurement_device AFC6R
_diffrn_measurement_method '\w/2-\Q scans'
_diffrn_radiation_monochromator graphite
_diffrn_radiation_source 'Rigaku rotating anode'
_diffrn_radiation_type CuK\a
_diffrn_radiation_wavelength 1.5418
_diffrn_reflns_av_R_equivalents 0.028
_diffrn_reflns_limit_h_max 13
_diffrn_reflns_limit_h_min 0
_diffrn_reflns_limit_k_max 8
_diffrn_reflns_limit_k_min 0
_diffrn_reflns_limit_l_max 13
_diffrn_reflns_limit_l_min -13
_diffrn_reflns_number 1942
_diffrn_reflns_theta_max 60.05
_diffrn_standards_decay_% 37.19
_diffrn_standards_interval_count 150
_diffrn_standards_number 3
_exptl_absorpt_coefficient_mu 8.781
_exptl_absorpt_correction_T_max 0.704
_exptl_absorpt_correction_T_min 0.552
_exptl_absorpt_correction_type
;
empirical based on azimuthal (\Y) scans (North, Phillips & Mathews, 1968)
;
_exptl_absorpt_process_details
;
based on azimuthal (\Y) scans (North, Phillips & Matthews, 1968)
;
_exptl_crystal_colour colorless
_exptl_crystal_density_diffrn 1.781
_exptl_crystal_density_meas ?
_exptl_crystal_description plate
_exptl_crystal_F_000 592.00
_exptl_crystal_size_max 0.200
_exptl_crystal_size_mid 0.120
_exptl_crystal_size_min 0.040
_refine_diff_density_max 0.70
_refine_diff_density_min -0.63
_refine_ls_extinction_coef 2(3)\times10^-7^
_refine_ls_extinction_method Zachariasen_type_2_Gaussian_isotropic
_refine_ls_goodness_of_fit_all 1.743
_refine_ls_goodness_of_fit_obs 2.107
_refine_ls_hydrogen_treatment noref
_refine_ls_matrix_type full
_refine_ls_number_constraints 0
_refine_ls_number_parameters 119
_refine_ls_number_reflns 1053
_refine_ls_number_restraints 0
_refine_ls_R_factor_all 0.1363
_refine_ls_R_factor_obs 0.0774
_refine_ls_shift/esd_max 0.0003
_refine_ls_structure_factor_coef F
_refine_ls_weighting_details w=4F~o~^2^/[\s^2^(F~o~^2^)+(0.020F~o~^2^)^2^]
_refine_ls_weighting_scheme calc
_refine_ls_wR_factor_all 0.0605
_refine_ls_wR_factor_obs 0.0563
_reflns_number_observed 1053
_reflns_number_total 1848
_reflns_observed_criterion I>1.00\s(I)
_cod_data_source_file oa1016.cif
_cod_data_source_block MGB10
_cod_depositor_comments
;
The following automatic conversions were performed:

'_exptl_crystal_density_meas' value 'not measured' was changed to '?'
- the value is perceived as not measured.

Automatic conversion script
Id: cif_fix_values 3008 2015-01-20 13:52:24Z robertas 

The following automatic conversions were performed:

'_refine_ls_weighting_scheme' value '
w=4F~o~^2^/[\s^2^(F~o~^2^)+(0.020F~o~^2^)^2^]' was changed to 'calc'.
New tag '_refine_ls_weighting_details' was created. The value of the
new tag was set to 'w=4F~o~^2^/[\s^2^(F~o~^2^)+(0.020F~o~^2^)^2^]'.

Automatic conversion script
Id: cif_fix_values 3143 2015-03-26 13:38:13Z robertas 
;
_cod_original_sg_symbol_H-M 'P 21/a '
_cod_original_formula_sum 'C10 H11 Br2 N '
_cod_database_code 2006079

loop_
_symmetry_equiv_pos_as_xyz
'   +x,   +y,   +z'
'1/2-x,1/2+y,   -z'
'   -x,   -y,   -z'
'1/2+x,1/2-y,   +z'

loop_
_atom_site_aniso_label
_atom_site_aniso_U_11
_atom_site_aniso_U_12
_atom_site_aniso_U_13
_atom_site_aniso_U_22
_atom_site_aniso_U_23
_atom_site_aniso_U_33
Br(2'a) 0.093(1) -0.032(1) 0.0363(9) 0.112(1) -0.007(1) 0.125(1)
Br(2'b) 0.111(1) 0.025(1) -0.0016(8) 0.101(1) -0.003(1) 0.0892(9)
N(1) 0.13(1) 0.04(1) 0.018(8) 0.14(1) -0.002(8) 0.096(8)
C(1) 0.10(1) 0.01(1) 0.016(9) 0.09(1) -0.003(8) 0.084(9)
C(1') 0.056(7) -0.016(6) 0.004(6) 0.059(8) 0.002(6) 0.081(8)
C(2') 0.071(8) -0.006(7) 0.001(7) 0.076(9) -0.017(7) 0.079(8)
C(2) 0.085(9) 0.001(8) -0.002(7) 0.09(1) 0.008(7) 0.065(8)
C(3) 0.077(8) -0.007(8) -0.003(7) 0.067(8) -0.001(7) 0.078(8)
C(3') 0.045(6) 0.002(7) 0.003(6) 0.061(7) 0.001(8) 0.092(8)
C(4') 0.071(9) -0.014(9) 0.021(8) 0.09(1) -0.008(9) 0.13(1)
C(5') 0.17(2) -0.01(1) 0.01(1) 0.06(1) 0.012(9) 0.15(1)
C(6') 0.13(1) 0.03(1) 0.01(1) 0.08(1) 0.00(1) 0.16(1)
C(7') 0.081(9) 0.009(9) 0.022(8) 0.10(1) 0.006(9) 0.10(1)

loop_
_atom_site_label
_atom_site_occupancy
_atom_site_fract_x
_atom_site_fract_y
_atom_site_fract_z
_atom_site_U_iso_or_equiv
_atom_site_thermal_displace_type
_atom_site_calc_flag
Br(2'a) 1.000 0.3765(1) 0.1283(2) 0.1278(1) 0.1093(6) Uani d
Br(2'b) 1.000 0.1265(1) 0.1172(2) 0.0611(1) 0.1004(5) Uani d
N(1) 1.000 -0.096(1) 0.293(2) 0.4807(9) 0.121(5) Uani d
C(1) 1.000 -0.013(1) 0.254(2) 0.452(1) 0.091(5) Uani d
C(1') 1.000 0.2108(8) 0.060(1) 0.2869(9) 0.065(4) Uani d
C(2') 1.000 0.2311(9) 0.056(2) 0.1683(9) 0.075(4) Uani d
C(2) 1.000 0.090(1) 0.205(2) 0.4157(9) 0.080(4) Uani d
C(3) 1.000 0.1022(9) 0.116(2) 0.3245(9) 0.074(4) Uani d
C(3') 1.000 0.2244(8) -0.120(2) 0.2285(9) 0.066(4) Uani d
C(4') 1.000 0.130(1) -0.244(2) 0.207(1) 0.094(5) Uani d
C(5') 1.000 0.178(1) -0.429(2) 0.217(1) 0.127(7) Uani d
C(6') 1.000 0.279(1) -0.411(2) 0.284(1) 0.124(7) Uani d
C(7') 1.000 0.323(1) -0.231(2) 0.258(1) 0.094(5) Uani d
H(1') 1.000 0.2711 0.0957 0.3320 0.078 Uiso c
H(2) 1.000 0.1534 0.2371 0.4581 0.096 Uiso c
H(3) 1.000 0.0390 0.0858 0.2816 0.089 Uiso c
H(4'b) 1.000 0.0754 -0.2275 0.2598 0.113 Uiso c
H(4'a) 1.000 0.0983 -0.2259 0.1369 0.113 Uiso c
H(5'b) 1.000 0.1939 -0.4743 0.1473 0.152 Uiso c
H(5'a) 1.000 0.1290 -0.5073 0.2513 0.152 Uiso c
H(6'b) 1.000 0.3302 -0.5002 0.2653 0.149 Uiso c
H(6'a) 1.000 0.2642 -0.4194 0.3584 0.149 Uiso c
H(7'b) 1.000 0.3704 -0.2375 0.1990 0.113 Uiso c
H(7'a) 1.000 0.3608 -0.1827 0.3196 0.113 Uiso c

loop_
_atom_type_symbol
_atom_type_scat_dispersion_real
_atom_type_scat_dispersion_imag
_atom_type_scat_source
C 0.018 0.009
;
International Tables For Crystallography
(1992, Vol C. Tables 4.2.6.8 and 6.1.1.4)
;
H 0.000 0.000
;
International Tables For Crystallography
(1992, Vol C. Tables 4.2.6.8 and 6.1.1.4)
;
Br -0.676 1.280
;
International Tables For Crystallography
(1992, Vol C. Tables 4.2.6.8 and 6.1.1.4)
;
N 0.031 0.018
;
International Tables For Crystallography
(1992, Vol C. Tables 4.2.6.8 and 6.1.1.4)
;

loop_
_geom_angle_atom_site_label_1
_geom_angle_atom_site_label_2
_geom_angle_atom_site_label_3
_geom_angle
_geom_angle_publ_flag
N(1) C(1) C(2) 180(2) yes
C(2') C(1') C(3) 119.4(9) yes
C(2') C(1') C(3') 60.1(7) yes
C(3) C(1') C(3') 120.3(9) yes
Br(2'a) C(2') Br(2'b) 111.4(6) yes
Br(2'a) C(2') C(1') 115.5(7) yes
Br(2'a) C(2') C(3') 115.6(8) yes
Br(2'b) C(2') C(1') 123.8(8) yes
Br(2'b) C(2') C(3') 120.8(8) yes
C(1') C(2') C(3') 61.6(7) yes
C(1) C(2) C(3) 122.0(10) yes
C(1') C(3) C(2) 122.0(10) yes
C(1') C(3') C(2') 58.3(7) yes
C(1') C(3') C(4') 122.0(9) yes
C(1') C(3') C(7') 118.0(10) yes
C(2') C(3') C(4') 121.0(10) yes
C(2') C(3') C(7') 123.0(10) yes
C(4') C(3') C(7') 108.0(10) yes
C(3') C(4') C(5') 105.0(10) yes
C(4') C(5') C(6') 106.0(10) yes
C(5') C(6') C(7') 106.0(10) yes
C(3') C(7') C(6') 105.0(10) yes

loop_
_geom_bond_atom_site_label_1
_geom_bond_site_symmetry_1
_geom_bond_atom_site_label_2
_geom_bond_site_symmetry_2
_geom_bond_distance
_geom_bond_publ_flag
Br(2'a) ? C(2') ? 1.94(1) yes
Br(2'b) ? C(2') ? 1.87(1) yes
N(1) ? C(1) ? 1.13(1) yes
C(1) ? C(2) ? 1.41(2) yes
C(1') ? C(2') ? 1.49(1) yes
C(1') ? C(3) ? 1.49(1) yes
C(1') ? C(3') ? 1.54(1) yes
C(2') ? C(3') ? 1.52(1) yes
C(2) ? C(3) ? 1.32(1) yes
C(3') ? C(4') ? 1.51(1) yes
C(3') ? C(7') ? 1.50(1) yes
C(4') ? C(5') ? 1.52(2) yes
C(5') ? C(6') ? 1.47(2) yes
C(6') ? C(7') ? 1.49(2) yes
